data_1554953
loop_
_publ_author_name
'Shoji, Taku'
'Miura, Kota'
'Ohta, Akira'
'Sekiguchi, Ryuta'
'Ito, Shunji'
'Endo, Yuya'
'Nagahata, Tatsuki'
'Mori, Shigeki'
'Okujima, Tetsuo'

_publ_section_title
;
 Synthesis of azuleno[2,1-b]thiophenes by cycloaddition of azulenylalkynes
 with elemental sulfur and their structural, optical and electrochemical
 properties
;
_journal_issue 15
_journal_name_full 'Organic Chemistry Frontiers'
_journal_page_first 2801
_journal_paper_doi 10.1039/C9QO00593E
_journal_volume 6
_journal_year 2019
_chemical_formula_moiety 'C32 H30 O4 S, 0.258(H2 O)'
_chemical_formula_sum 'C32 H30.52 O4.26 S'
_chemical_formula_weight 515.30
_space_group_crystal_system monoclinic
_space_group_IT_number 15
_space_group_name_Hall '-C 2yc'
_space_group_name_H-M_alt 'C 1 2/c 1'
_atom_sites_solution_hydrogens mixed
_atom_sites_solution_primary direct
_atom_sites_solution_secondary difmap
_audit_creation_method SHELXL-2018/3
_audit_update_record
;
2018-09-20 deposited with the CCDC.	2019-06-20 downloaded from the CCDC.
;
_cell_angle_alpha 90
_cell_angle_beta 103.298(5)
_cell_angle_gamma 90
_cell_formula_units_Z 8
_cell_length_a 13.9336(7)
_cell_length_b 19.7182(9)
_cell_length_c 20.3209(11)
_cell_measurement_reflns_used 14523
_cell_measurement_temperature 100(2)
_cell_measurement_theta_max 30.37
_cell_measurement_theta_min 1.82
_cell_volume 5433.4(5)
_computing_cell_refinement 'CrysAlisPro 1.171.39.46 (Rigaku OD, 2018)'
_computing_data_collection 'CrystalClear (Rigaku Inc., 2008)'
_computing_data_reduction 'CrysAlisPro 1.171.39.46 (Rigaku OD, 2018)'
_computing_molecular_graphics 'CrystalStructure 4.3.1 (Rigaku, 2018)'
_computing_publication_material 'CrystalStructure 4.3.1 (Rigaku, 2018)'
_computing_structure_refinement 'SHELXL-2018/3 (Sheldrick, 2018)'
_computing_structure_solution 'SHELXT 2018/2 (Sheldrick, 2018)'
_diffrn_ambient_temperature 100(2)
_diffrn_detector_area_resol_mean 7.111
_diffrn_measured_fraction_theta_full 1.000
_diffrn_measured_fraction_theta_max 1.000
_diffrn_measurement_device_type 'Rigaku Varimax with Saturn'
_diffrn_measurement_method '\w scans'
_diffrn_radiation_type MoK\a
_diffrn_radiation_wavelength 0.71073
_diffrn_reflns_av_R_equivalents 0.1077
_diffrn_reflns_av_unetI/netI 0.0719
_diffrn_reflns_Laue_measured_fraction_full 1.000
_diffrn_reflns_Laue_measured_fraction_max 1.000
_diffrn_reflns_limit_h_max 18
_diffrn_reflns_limit_h_min -18
_diffrn_reflns_limit_k_max 26
_diffrn_reflns_limit_k_min -26
_diffrn_reflns_limit_l_max 26
_diffrn_reflns_limit_l_min -26
_diffrn_reflns_number 46281
_diffrn_reflns_point_group_measured_fraction_full 1.000
_diffrn_reflns_point_group_measured_fraction_max 1.000
_diffrn_reflns_theta_full 25.242
_diffrn_reflns_theta_max 28.000
_diffrn_reflns_theta_min 1.823
_diffrn_source 'rotating anode X-ray generator'
_exptl_absorpt_coefficient_mu 0.156
_exptl_absorpt_correction_T_max 0.991
_exptl_absorpt_correction_T_min 0.431
_exptl_absorpt_correction_type multi-scan
_exptl_absorpt_process_details
;
CrysAlisPro 1.171.39.46 (Rigaku Oxford Diffraction, 2018)
Empirical absorption correction using spherical harmonics,
 implemented in SCALE3 ABSPACK scaling algorithm.
;
_exptl_crystal_colour violet
_exptl_crystal_density_diffrn 1.260
_exptl_crystal_density_method 'not measured'
_exptl_crystal_description block
_exptl_crystal_F_000 2181
_exptl_crystal_size_max 0.200
_exptl_crystal_size_mid 0.130
_exptl_crystal_size_min 0.060
_refine_diff_density_max 1.297
_refine_diff_density_min -0.376
_refine_diff_density_rms 0.079
_refine_ls_extinction_method none
_refine_ls_goodness_of_fit_ref 1.025
_refine_ls_hydrogen_treatment mixed
_refine_ls_matrix_type full
_refine_ls_number_parameters 356
_refine_ls_number_reflns 6557
_refine_ls_number_restraints 3
_refine_ls_restrained_S_all 1.025
_refine_ls_R_factor_all 0.1375
_refine_ls_R_factor_gt 0.0847
_refine_ls_shift/su_max 0.000
_refine_ls_shift/su_mean 0.000
_refine_ls_structure_factor_coef Fsqd
_refine_ls_weighting_details 'w=1/[\s^2^(Fo^2^)+(0.1164P)^2^+8.8350P] where P=(Fo^2^+2Fc^2^)/3'
_refine_ls_weighting_scheme calc
_refine_ls_wR_factor_gt 0.2070
_refine_ls_wR_factor_ref 0.2401
_reflns_Friedel_coverage 0.000
_reflns_number_gt 4029
_reflns_number_total 6557
_reflns_threshold_expression 'I > 2\s(I)'
_cod_data_source_file c9qo00593e2.cif
_cod_data_source_block shelxl_CCDC2
_cod_original_sg_symbol_H-M 'C 2/c'
_cod_database_code 1554953
_shelx_shelxl_version_number 2018/3
_shelx_space_group_comment
;
The symmetry employed for this shelxl refinement is uniquely defined
by the following loop, which should always be used as a source of
symmetry information in preference to the above space-group names.
They are only intended as comments.
;
_shelx_estimated_absorpt_t_min 0.970
_shelx_estimated_absorpt_t_max 0.991

loop_
_space_group_symop_operation_xyz
'x, y, z'
'-x, y, -z+1/2'
'x+1/2, y+1/2, z'
'-x+1/2, y+1/2, -z+1/2'
'-x, -y, -z'
'x, -y, z-1/2'
'-x+1/2, -y+1/2, -z'
'x+1/2, -y+1/2, z-1/2'

loop_
_atom_site_label
_atom_site_type_symbol
_atom_site_fract_x
_atom_site_fract_y
_atom_site_fract_z
_atom_site_U_iso_or_equiv
_atom_site_adp_type
_atom_site_occupancy
_atom_site_site_symmetry_order
_atom_site_calc_flag
_atom_site_refinement_flags_posn
_atom_site_refinement_flags_adp
_atom_site_refinement_flags_occupancy
_atom_site_disorder_assembly
_atom_site_disorder_group
S1 S 0.56105(6) 0.16841(4) 0.42216(4) 0.0324(2) Uani 1 1 d . . . . .
O1 O 0.85089(17) 0.19973(13) 0.33903(12) 0.0395(6) Uani 1 1 d . . . . .
O2 O 0.72869(18) 0.13290(12) 0.35844(13) 0.0439(6) Uani 1 1 d . . . . .
O3 O 0.09489(18) 0.09395(14) 0.46284(15) 0.0512(7) Uani 1 1 d . . . . .
O4 O 0.16480(19) 0.08879(15) 0.37400(14) 0.0537(7) Uani 1 1 d . . . . .
C1 C 0.7287(2) 0.24373(17) 0.39383(16) 0.0306(7) Uani 1 1 d . . . . .
C2 C 0.6427(2) 0.23274(16) 0.41964(16) 0.0312(7) Uani 1 1 d . . . . .
C3 C 0.6198(2) 0.29146(16) 0.45070(17) 0.0324(7) Uani 1 1 d . . . . .
C4 C 0.6889(3) 0.34195(17) 0.44677(17) 0.0341(8) Uani 1 1 d . . . . .
C5 C 0.6941(3) 0.40541(17) 0.47569(18) 0.0379(8) Uani 1 1 d . . . . .
H5 H 0.645291 0.415244 0.500164 0.046 Uiso 1 1 calc R U . . .
C6 C 0.7614(3) 0.45691(18) 0.4737(2) 0.0467(10) Uani 1 1 d . . . . .
H6 H 0.756529 0.495432 0.500791 0.056 Uiso 1 1 calc R U . . .
C7 C 0.8344(3) 0.46014(19) 0.4380(2) 0.0475(10) Uani 1 1 d . . . . .
H7 H 0.868736 0.502093 0.441852 0.057 Uiso 1 1 calc R U . . .
C8 C 0.8663(3) 0.41195(18) 0.39712(19) 0.0429(9) Uani 1 1 d . . . . .
C9 C 0.8320(3) 0.34484(17) 0.38705(17) 0.0353(8) Uani 1 1 d . . . . .
H9 H 0.865849 0.317767 0.361012 0.042 Uiso 1 1 calc R U . . .
C10 C 0.7579(2) 0.31170(17) 0.40835(16) 0.0327(7) Uani 1 1 d . . . . .
C11 C 0.7768(2) 0.19271(17) 0.36109(17) 0.0332(7) Uani 1 1 d . . . . .
C12 C 0.7735(3) 0.0778(2) 0.3303(3) 0.0640(13) Uani 1 1 d . . . . .
H12A H 0.840616 0.070599 0.357328 0.077 Uiso 1 1 calc R U . . .
H12B H 0.775843 0.088720 0.283672 0.077 Uiso 1 1 calc R U . . .
H12C H 0.734547 0.036486 0.330766 0.077 Uiso 1 1 calc R U . . .
C13 C 0.5339(2) 0.28451(16) 0.47721(17) 0.0326(7) Uani 1 1 d . . . . .
H13 H 0.507983 0.319336 0.500413 0.039 Uiso 1 1 calc R U . . .
C14 C 0.4937(2) 0.22109(16) 0.46482(16) 0.0301(7) Uani 1 1 d . . . . .
C15 C 0.9408(3) 0.4347(2) 0.3589(2) 0.0531(10) Uani 1 1 d . . . . .
H15 H 0.961959 0.393846 0.336710 0.064 Uiso 1 1 calc R U . . .
C16 C 1.0339(3) 0.4671(2) 0.4036(2) 0.0572(11) Uani 1 1 d . . . . .
H16A H 1.063326 0.435648 0.440090 0.069 Uiso 1 1 calc R U . . .
H16B H 1.016061 0.509370 0.423150 0.069 Uiso 1 1 calc R U . . .
H16C H 1.081607 0.476736 0.376162 0.069 Uiso 1 1 calc R U . . .
C17 C 0.8906(4) 0.4837(3) 0.3027(3) 0.0802(17) Uani 1 1 d . . . . .
H17A H 0.875584 0.526395 0.322878 0.096 Uiso 1 1 calc R U . . .
H17B H 0.829280 0.463359 0.276767 0.096 Uiso 1 1 calc R U . . .
H17C H 0.934817 0.492610 0.272512 0.096 Uiso 1 1 calc R U . . .
C18 C 0.4035(2) 0.19426(17) 0.48115(17) 0.0336(7) Uani 1 1 d . . . . .
C19 C 0.3304(2) 0.15776(16) 0.43785(18) 0.0338(8) Uani 1 1 d . . . . .
H19 H 0.331420 0.145288 0.392855 0.041 Uiso 1 1 calc R U . . .
C20 C 0.2540(2) 0.14182(17) 0.47065(19) 0.0356(8) Uani 1 1 d . . . . .
C21 C 0.2783(2) 0.16754(16) 0.53730(18) 0.0350(8) Uani 1 1 d . . . . .
C22 C 0.2248(3) 0.15950(18) 0.5867(2) 0.0416(9) Uani 1 1 d . . . . .
H22 H 0.164188 0.135815 0.572638 0.050 Uiso 1 1 calc R U . . .
C23 C 0.2474(3) 0.1813(2) 0.6544(2) 0.0473(10) Uani 1 1 d . . . . .
C24 C 0.3302(3) 0.2203(2) 0.6866(2) 0.0502(10) Uani 1 1 d . . . . .
H24 H 0.332340 0.232267 0.732190 0.060 Uiso 1 1 calc R U . . .
C25 C 0.4070(3) 0.2432(2) 0.66218(19) 0.0486(10) Uani 1 1 d . . . . .
H25 H 0.453850 0.269180 0.693542 0.058 Uiso 1 1 calc R U . . .
C26 C 0.4293(3) 0.23540(18) 0.59946(19) 0.0417(9) Uani 1 1 d . . . . .
H26 H 0.489271 0.255418 0.594629 0.050 Uiso 1 1 calc R U . . .
C27 C 0.3758(2) 0.20255(17) 0.54375(18) 0.0359(8) Uani 1 1 d . . . . .
C28 C 0.1644(3) 0.10715(18) 0.4381(2) 0.0401(8) Uani 1 1 d . . . . .
C29 C 0.0771(3) 0.0532(3) 0.3383(3) 0.0780(16) Uani 1 1 d . . . . .
H29A H 0.020157 0.083659 0.331674 0.094 Uiso 1 1 calc R U . . .
H29B H 0.065686 0.013720 0.364807 0.094 Uiso 1 1 calc R U . . .
H29C H 0.086243 0.038026 0.294173 0.094 Uiso 1 1 calc R U . . .
C30 C 0.1785(3) 0.1647(2) 0.7000(2) 0.0607(12) Uani 1 1 d . . . . .
H30 H 0.221844 0.151993 0.744702 0.073 Uiso 1 1 calc R U . . .
C31 C 0.1109(4) 0.1060(3) 0.6791(3) 0.0704(14) Uani 1 1 d . . . . .
H31A H 0.147352 0.068561 0.664483 0.085 Uiso 1 1 calc R U . . .
H31B H 0.056527 0.119631 0.641614 0.085 Uiso 1 1 calc R U . . .
H31C H 0.084342 0.091225 0.717399 0.085 Uiso 1 1 calc R U . . .
C32 C 0.1206(3) 0.2276(3) 0.7133(2) 0.0605(12) Uani 1 1 d . . . . .
H32A H 0.085493 0.217367 0.748665 0.073 Uiso 1 1 calc R U . . .
H32B H 0.073032 0.240308 0.671617 0.073 Uiso 1 1 calc R U . . .
H32C H 0.166473 0.265254 0.727927 0.073 Uiso 1 1 calc R U . . .
O5 O -0.0552(9) -0.0041(8) 0.4449(7) 0.074(5) Uani 0.258(9) 1 d D . P A -1
H5OA H -0.058(13) -0.028(8) 0.479(6) 0.089 Uiso 0.258(9) 1 d D U P A -1
H5OB H -0.002(7) 0.017(8) 0.457(9) 0.089 Uiso 0.258(9) 1 d D U P A -1

loop_
_atom_site_aniso_label
_atom_site_aniso_U_11
_atom_site_aniso_U_22
_atom_site_aniso_U_33
_atom_site_aniso_U_23
_atom_site_aniso_U_13
_atom_site_aniso_U_12
S1 0.0337(5) 0.0260(4) 0.0383(5) -0.0043(3) 0.0099(3) 0.0007(3)
O1 0.0367(13) 0.0415(14) 0.0431(14) -0.0087(11) 0.0153(11) -0.0045(11)
O2 0.0436(15) 0.0321(13) 0.0601(17) -0.0168(12) 0.0202(12) -0.0069(11)
O3 0.0354(14) 0.0450(16) 0.078(2) -0.0132(14) 0.0222(14) -0.0032(11)
O4 0.0410(15) 0.0614(18) 0.0567(18) -0.0110(14) 0.0070(13) -0.0069(13)
C1 0.0303(16) 0.0342(17) 0.0263(16) -0.0010(13) 0.0044(13) -0.0016(14)
C2 0.0350(18) 0.0281(17) 0.0279(17) 0.0003(13) 0.0017(14) 0.0045(13)
C3 0.0318(18) 0.0257(16) 0.0360(18) -0.0040(13) 0.0002(14) 0.0071(13)
C4 0.0382(19) 0.0297(17) 0.0323(18) -0.0004(14) 0.0037(14) 0.0040(14)
C5 0.042(2) 0.0280(17) 0.044(2) -0.0071(15) 0.0092(16) 0.0027(15)
C6 0.051(2) 0.0260(18) 0.061(3) -0.0022(17) 0.010(2) 0.0025(16)
C7 0.052(2) 0.0277(18) 0.058(3) 0.0015(17) 0.001(2) -0.0025(16)
C8 0.043(2) 0.036(2) 0.042(2) 0.0040(16) -0.0055(17) -0.0030(16)
C9 0.0370(19) 0.0366(19) 0.0298(18) 0.0017(14) 0.0024(14) 0.0001(15)
C10 0.0370(18) 0.0296(17) 0.0274(17) 0.0014(13) -0.0010(14) 0.0024(14)
C11 0.0344(18) 0.0334(18) 0.0303(17) -0.0046(14) 0.0043(14) -0.0047(14)
C12 0.060(3) 0.047(2) 0.094(4) -0.038(2) 0.038(3) -0.014(2)
C13 0.0317(17) 0.0305(17) 0.0342(18) -0.0063(14) 0.0047(14) 0.0075(14)
C14 0.0298(17) 0.0258(16) 0.0337(18) -0.0041(13) 0.0051(14) 0.0020(13)
C15 0.057(3) 0.045(2) 0.056(3) 0.0041(19) 0.010(2) -0.015(2)
C16 0.057(3) 0.041(2) 0.073(3) 0.001(2) 0.012(2) -0.0121(19)
C17 0.077(3) 0.091(4) 0.066(3) 0.032(3) 0.003(3) -0.027(3)
C18 0.0348(18) 0.0277(16) 0.0385(19) -0.0014(14) 0.0085(15) 0.0057(14)
C19 0.0319(17) 0.0292(17) 0.041(2) -0.0029(14) 0.0105(15) 0.0056(13)
C20 0.0286(17) 0.0280(17) 0.050(2) 0.0007(15) 0.0097(15) 0.0050(14)
C21 0.0328(17) 0.0253(16) 0.048(2) -0.0010(15) 0.0102(15) 0.0091(14)
C22 0.042(2) 0.0330(19) 0.052(2) 0.0036(16) 0.0149(17) 0.0118(15)
C23 0.056(2) 0.041(2) 0.052(2) 0.0062(18) 0.027(2) 0.0145(18)
C24 0.067(3) 0.050(2) 0.037(2) 0.0007(18) 0.019(2) 0.013(2)
C25 0.057(2) 0.052(2) 0.037(2) -0.0030(18) 0.0113(19) 0.007(2)
C26 0.043(2) 0.039(2) 0.044(2) -0.0012(16) 0.0102(17) 0.0063(16)
C27 0.0347(18) 0.0266(17) 0.044(2) -0.0035(15) 0.0047(15) 0.0100(14)
C28 0.0334(19) 0.0343(19) 0.054(2) -0.0035(17) 0.0131(17) 0.0059(15)
C29 0.055(3) 0.107(4) 0.067(3) -0.027(3) 0.004(2) -0.033(3)
C30 0.060(3) 0.068(3) 0.062(3) 0.011(2) 0.029(2) 0.020(2)
C31 0.062(3) 0.076(3) 0.084(4) 0.005(3) 0.038(3) -0.002(3)
C32 0.055(3) 0.086(3) 0.042(2) -0.005(2) 0.014(2) 0.026(2)
O5 0.057(8) 0.085(11) 0.087(11) -0.018(8) 0.027(7) -0.029(7)

loop_
_atom_type_symbol
_atom_type_description
_atom_type_scat_dispersion_real
_atom_type_scat_dispersion_imag
_atom_type_scat_source
C C 0.0033 0.0016 'International Tables Vol C Tables 4.2.6.8 and 6.1.1.4'
H H 0.0000 0.0000 'International Tables Vol C Tables 4.2.6.8 and 6.1.1.4'
O O 0.0106 0.0060 'International Tables Vol C Tables 4.2.6.8 and 6.1.1.4'
S S 0.1246 0.1234 'International Tables Vol C Tables 4.2.6.8 and 6.1.1.4'

loop_
_geom_angle_atom_site_label_1
_geom_angle_atom_site_label_2
_geom_angle_atom_site_label_3
_geom_angle
C2 S1 C14 90.63(16)
C11 O2 C12 114.8(3)
C28 O4 C29 114.9(3)
C10 C1 C2 107.0(3)
C10 C1 C11 127.8(3)
C2 C1 C11 125.2(3)
C3 C2 C1 109.8(3)
C3 C2 S1 112.3(3)
C1 C2 S1 137.9(3)
C2 C3 C4 109.5(3)
C2 C3 C13 113.0(3)
C4 C3 C13 137.5(3)
C5 C4 C3 126.2(3)
C5 C4 C10 127.5(3)
C3 C4 C10 106.2(3)
C4 C5 C6 128.4(4)
C4 C5 H5 115.8
C6 C5 H5 115.8
C7 C6 C5 129.3(4)
C7 C6 H6 115.3
C5 C6 H6 115.3
C6 C7 C8 130.8(4)
C6 C7 H7 114.6
C8 C7 H7 114.6
C7 C8 C9 125.5(4)
C7 C8 C15 117.2(3)
C9 C8 C15 117.3(4)
C10 C9 C8 131.1(4)
C10 C9 H9 114.4
C8 C9 H9 114.4
C9 C10 C1 126.0(3)
C9 C10 C4 126.5(3)
C1 C10 C4 107.4(3)
O1 C11 O2 122.4(3)
O1 C11 C1 127.3(3)
O2 C11 C1 110.2(3)
O2 C12 H12A 109.5
O2 C12 H12B 109.5
H12A C12 H12B 109.5
O2 C12 H12C 109.5
H12A C12 H12C 109.5
H12B C12 H12C 109.5
C14 C13 C3 111.2(3)
C14 C13 H13 124.4
C3 C13 H13 124.4
C13 C14 C18 128.4(3)
C13 C14 S1 112.9(2)
C18 C14 S1 118.7(2)
C8 C15 C17 108.8(4)
C8 C15 C16 114.0(4)
C17 C15 C16 110.9(4)
C8 C15 H15 107.7
C17 C15 H15 107.7
C16 C15 H15 107.7
C15 C16 H16A 109.5
C15 C16 H16B 109.5
H16A C16 H16B 109.5
C15 C16 H16C 109.5
H16A C16 H16C 109.5
H16B C16 H16C 109.5
C15 C17 H17A 109.5
C15 C17 H17B 109.5
H17A C17 H17B 109.5
C15 C17 H17C 109.5
H17A C17 H17C 109.5
H17B C17 H17C 109.5
C19 C18 C27 108.5(3)
C19 C18 C14 125.9(3)
C27 C18 C14 125.7(3)
C18 C19 C20 109.8(3)
C18 C19 H19 125.1
C20 C19 H19 125.1
C21 C20 C19 109.4(3)
C21 C20 C28 126.9(3)
C19 C20 C28 123.7(3)
C22 C21 C20 126.9(3)
C22 C21 C27 127.9(3)
C20 C21 C27 105.1(3)
C21 C22 C23 129.4(4)
C21 C22 H22 115.3
C23 C22 H22 115.3
C22 C23 C24 126.4(4)
C22 C23 C30 120.1(4)
C24 C23 C30 113.5(4)
C25 C24 C23 129.8(4)
C25 C24 H24 115.1
C23 C24 H24 115.1
C24 C25 C26 131.3(4)
C24 C25 H25 114.3
C26 C25 H25 114.3
C27 C26 C25 128.2(4)
C27 C26 H26 115.9
C25 C26 H26 115.9
C26 C27 C18 125.9(3)
C26 C27 C21 126.9(3)
C18 C27 C21 107.2(3)
O3 C28 O4 121.3(3)
O3 C28 C20 126.8(4)
O4 C28 C20 111.9(3)
O4 C29 H29A 109.5
O4 C29 H29B 109.5
H29A C29 H29B 109.5
O4 C29 H29C 109.5
H29A C29 H29C 109.5
H29B C29 H29C 109.5
C31 C30 C23 116.2(4)
C31 C30 C32 110.7(4)
C23 C30 C32 111.4(4)
C31 C30 H30 105.9
C23 C30 H30 105.9
C32 C30 H30 105.9
C30 C31 H31A 109.5
C30 C31 H31B 109.5
H31A C31 H31B 109.5
C30 C31 H31C 109.5
H31A C31 H31C 109.5
H31B C31 H31C 109.5
C30 C32 H32A 109.5
C30 C32 H32B 109.5
H32A C32 H32B 109.5
C30 C32 H32C 109.5
H32A C32 H32C 109.5
H32B C32 H32C 109.5
H5OA O5 H5OB 104.5(17)

loop_
_geom_bond_atom_site_label_1
_geom_bond_atom_site_label_2
_geom_bond_distance
S1 C2 1.713(3)
S1 C14 1.756(3)
O1 C11 1.224(4)
O2 C11 1.351(4)
O2 C12 1.435(4)
O3 C28 1.218(4)
O4 C28 1.353(5)
O4 C29 1.451(5)
C1 C10 1.412(5)
C1 C2 1.430(5)
C1 C11 1.452(5)
C2 C3 1.391(4)
C3 C4 1.400(5)
C3 C13 1.428(5)
C4 C5 1.377(5)
C4 C10 1.495(5)
C5 C6 1.390(5)
C5 H5 0.9500
C6 C7 1.378(6)
C6 H6 0.9500
C7 C8 1.401(5)
C7 H7 0.9500
C8 C9 1.406(5)
C8 C15 1.500(6)
C9 C10 1.373(5)
C9 H9 0.9500
C12 H12A 0.9800
C12 H12B 0.9800
C12 H12C 0.9800
C13 C14 1.370(4)
C13 H13 0.9500
C14 C18 1.470(5)
C15 C17 1.536(6)
C15 C16 1.542(6)
C15 H15 1.0000
C16 H16A 0.9800
C16 H16B 0.9800
C16 H16C 0.9800
C17 H17A 0.9800
C17 H17B 0.9800
C17 H17C 0.9800
C18 C19 1.385(5)
C18 C27 1.422(5)
C19 C20 1.415(5)
C19 H19 0.9500
C20 C21 1.412(5)
C20 C28 1.444(5)
C21 C22 1.390(5)
C21 C27 1.502(5)
C22 C23 1.406(5)
C22 H22 0.9500
C23 C24 1.416(6)
C23 C30 1.516(5)
C24 C25 1.356(6)
C24 H24 0.9500
C25 C26 1.388(5)
C25 H25 0.9500
C26 C27 1.367(5)
C26 H26 0.9500
C29 H29A 0.9800
C29 H29B 0.9800
C29 H29C 0.9800
C30 C31 1.491(7)
C30 C32 1.537(6)
C30 H30 1.0000
C31 H31A 0.9800
C31 H31B 0.9800
C31 H31C 0.9800
C32 H32A 0.9800
C32 H32B 0.9800
C32 H32C 0.9800
O5 H5OA 0.841(10)
O5 H5OB 0.841(10)

loop_
_geom_torsion_atom_site_label_1
_geom_torsion_atom_site_label_2
_geom_torsion_atom_site_label_3
_geom_torsion_atom_site_label_4
_geom_torsion
C10 C1 C2 C3 -1.3(4)
C11 C1 C2 C3 176.9(3)
C10 C1 C2 S1 178.1(3)
C11 C1 C2 S1 -3.7(6)
C14 S1 C2 C3 0.6(3)
C14 S1 C2 C1 -178.7(4)
C1 C2 C3 C4 -0.3(4)
S1 C2 C3 C4 -179.8(2)
C1 C2 C3 C13 179.4(3)
S1 C2 C3 C13 -0.1(4)
C2 C3 C4 C5 -175.5(3)
C13 C3 C4 C5 4.9(7)
C2 C3 C4 C10 1.7(4)
C13 C3 C4 C10 -178.0(4)
C3 C4 C5 C6 179.5(4)
C10 C4 C5 C6 2.9(6)
C4 C5 C6 C7 6.1(7)
C5 C6 C7 C8 -4.4(7)
C6 C7 C8 C9 -4.4(7)
C6 C7 C8 C15 173.2(4)
C7 C8 C9 C10 5.5(6)
C15 C8 C9 C10 -172.1(4)
C8 C9 C10 C1 178.8(3)
C8 C9 C10 C4 3.4(6)
C2 C1 C10 C9 -173.9(3)
C11 C1 C10 C9 8.0(6)
C2 C1 C10 C4 2.2(4)
C11 C1 C10 C4 -175.9(3)
C5 C4 C10 C9 -9.3(6)
C3 C4 C10 C9 173.6(3)
C5 C4 C10 C1 174.7(3)
C3 C4 C10 C1 -2.4(4)
C12 O2 C11 O1 2.4(5)
C12 O2 C11 C1 -176.7(3)
C10 C1 C11 O1 -1.3(6)
C2 C1 C11 O1 -179.1(3)
C10 C1 C11 O2 177.7(3)
C2 C1 C11 O2 -0.1(5)
C2 C3 C13 C14 -0.7(4)
C4 C3 C13 C14 179.0(4)
C3 C13 C14 C18 -177.4(3)
C3 C13 C14 S1 1.1(4)
C2 S1 C14 C13 -1.0(3)
C2 S1 C14 C18 177.6(3)
C7 C8 C15 C17 -70.2(5)
C9 C8 C15 C17 107.6(4)
C7 C8 C15 C16 54.1(5)
C9 C8 C15 C16 -128.1(4)
C13 C14 C18 C19 133.5(4)
S1 C14 C18 C19 -44.9(4)
C13 C14 C18 C27 -45.2(5)
S1 C14 C18 C27 136.4(3)
C27 C18 C19 C20 0.2(4)
C14 C18 C19 C20 -178.7(3)
C18 C19 C20 C21 -0.9(4)
C18 C19 C20 C28 176.6(3)
C19 C20 C21 C22 -176.5(3)
C28 C20 C21 C22 6.1(6)
C19 C20 C21 C27 1.2(4)
C28 C20 C21 C27 -176.2(3)
C20 C21 C22 C23 176.9(3)
C27 C21 C22 C23 -0.3(6)
C21 C22 C23 C24 3.4(6)
C21 C22 C23 C30 -178.1(4)
C22 C23 C24 C25 -2.7(7)
C30 C23 C24 C25 178.7(4)
C23 C24 C25 C26 -0.8(8)
C24 C25 C26 C27 1.7(7)
C25 C26 C27 C18 -177.9(4)
C25 C26 C27 C21 0.8(6)
C19 C18 C27 C26 179.5(3)
C14 C18 C27 C26 -1.6(6)
C19 C18 C27 C21 0.5(4)
C14 C18 C27 C21 179.4(3)
C22 C21 C27 C26 -2.3(6)
C20 C21 C27 C26 180.0(3)
C22 C21 C27 C18 176.7(3)
C20 C21 C27 C18 -1.0(3)
C29 O4 C28 O3 0.3(6)
C29 O4 C28 C20 179.5(4)
C21 C20 C28 O3 -0.5(6)
C19 C20 C28 O3 -177.5(3)
C21 C20 C28 O4 -179.7(3)
C19 C20 C28 O4 3.2(5)
C22 C23 C30 C31 21.6(6)
C24 C23 C30 C31 -159.7(4)
C22 C23 C30 C32 -106.4(4)
C24 C23 C30 C32 72.3(5)
